data_1010892
loop_
_publ_author_name
'Keen, R C'

_publ_section_title
;
The Crystal Structure of Potassium Persulfate K~2~ S~2~ O~8~
;
_journal_coden_ASTM ZEKGAX
_journal_name_full
;
Zeitschrift fuer Kristallographie, Kristallgeometrie, Kristallphysik,
Kristallchemie (-144,1977)
;
_journal_page_first 129
_journal_page_last 135
_journal_volume 91
_journal_year 1935
_chemical_formula_structural 'K2 S2 O8'
_chemical_formula_sum 'K2 O8 S2'
_chemical_name_systematic 'Potassium peroxodisulfate'
_space_group_IT_number 2
_symmetry_cell_setting triclinic
_symmetry_Int_Tables_number 2
_symmetry_space_group_name_Hall '-P 1'
_symmetry_space_group_name_H-M 'P -1'
_cell_angle_alpha 106.9
_cell_angle_beta 90.17
_cell_angle_gamma 102.6
_cell_formula_units_Z 1
_cell_length_a 5.1
_cell_length_b 6.83
_cell_length_c 5.4
_cell_volume 175.2
_cod_database_code 1010892

loop_
_symmetry_equiv_pos_as_xyz
x,y,z
-x,-y,-z

loop_
_atom_site_label
_atom_site_type_symbol
_atom_site_symmetry_multiplicity
_atom_site_Wyckoff_symbol
_atom_site_fract_x
_atom_site_fract_y
_atom_site_fract_z
_atom_site_occupancy
_atom_site_attached_hydrogens
_atom_site_calc_flag
K1 K1+ 2 i 0.186 0.806 0.486 1. 0 d
O1 O1- 2 i 0.086 0.089 0.069 1. 0 d
O2 O2- 2 i 0.306 0.228 0.702 1. 0 d
O3 O2- 2 i 0.534 0.236 0.097 1. 0 d
O4 O2- 2 i 0.214 0.45 0.111 1. 0 d
S1 S6+ 2 i 0.258 0.241 0.019 1. 0 d

loop_
_atom_type_symbol
_atom_type_oxidation_number
K1+ 1.000
O1- -1.000
O2- -2.000
S6+ 6.000
